data_7026232
loop_
_publ_author_name
'Boutadla, Youcef'
'Davies, David L.'
'Al-Duaij, Omar'
'Fawcett, John'
'Jones, Rachel C.'
'Singh, Kuldip'

_publ_section_title
;
 Alkyne insertion into cyclometallated pyrazole and imine complexes of
 iridium, rhodium and ruthenium; relevance to catalytic formation of
 carbo- and heterocycles.
;
_journal_issue 43
_journal_name_full 'Dalton transactions (Cambridge, England : 2003)'
_journal_page_first 10447
_journal_page_last 10457
_journal_paper_doi 10.1039/c0dt00280a
_journal_volume 39
_journal_year 2010
_chemical_formula_moiety 'C25 H27 Cl N2 O4 Ru, C H2 Cl2'
_chemical_formula_sum 'C26 H29 Cl3 N2 O4 Ru'
_chemical_formula_weight 640.93
_chemical_name_systematic
;
?
;
_space_group_IT_number 2
_symmetry_cell_setting triclinic
_symmetry_space_group_name_Hall '-P 1'
_symmetry_space_group_name_H-M 'P -1'
_atom_sites_solution_hydrogens geom
_atom_sites_solution_primary direct
_atom_sites_solution_secondary difmap
_audit_creation_method SHELXL-97
_cell_angle_alpha 91.764(11)
_cell_angle_beta 103.811(11)
_cell_angle_gamma 108.957(11)
_cell_formula_units_Z 2
_cell_length_a 9.240(6)
_cell_length_b 9.619(6)
_cell_length_c 16.215(11)
_cell_measurement_reflns_used 913
_cell_measurement_temperature 150(2)
_cell_measurement_theta_max 24.048
_cell_measurement_theta_min 2.467
_cell_volume 1314.4(15)
_computing_cell_refinement 'Bruker SMART'
_computing_data_collection 'Bruker SMART'
_computing_data_reduction 'Bruker SHELXTL'
_computing_molecular_graphics 'Bruker SHELXTL'
_computing_publication_material 'Bruker SHELXTL'
_computing_structure_refinement 'SHELXL-97 (Sheldrick, 1997)'
_computing_structure_solution 'SHELXS-97 (Sheldrick, 1990)'
_diffrn_ambient_temperature 150(2)
_diffrn_measured_fraction_theta_full 0.984
_diffrn_measured_fraction_theta_max 0.984
_diffrn_measurement_device_type 'Bruker Apex 2000 CCD area detector'
_diffrn_measurement_method 'phi and omega scans'
_diffrn_radiation_monochromator graphite
_diffrn_radiation_source 'fine-focus sealed tube'
_diffrn_radiation_type MoK\a
_diffrn_radiation_wavelength 0.71073
_diffrn_reflns_av_R_equivalents 0.0757
_diffrn_reflns_av_sigmaI/netI 0.0910
_diffrn_reflns_limit_h_max 11
_diffrn_reflns_limit_h_min -11
_diffrn_reflns_limit_k_max 11
_diffrn_reflns_limit_k_min -11
_diffrn_reflns_limit_l_max 19
_diffrn_reflns_limit_l_min -19
_diffrn_reflns_number 10350
_diffrn_reflns_theta_full 26.00
_diffrn_reflns_theta_max 26.00
_diffrn_reflns_theta_min 2.25
_exptl_absorpt_coefficient_mu 0.937
_exptl_absorpt_correction_T_max 0.801
_exptl_absorpt_correction_T_min 0.415
_exptl_absorpt_correction_type empirical
_exptl_absorpt_process_details
;
absorption correction based on 5701 reflections(SADABS);Rint 0.1167 before
correction and 0.0645 after.
;
_exptl_crystal_colour yellow
_exptl_crystal_density_diffrn 1.619
_exptl_crystal_density_method 'not measured'
_exptl_crystal_description plate
_exptl_crystal_F_000 652
_exptl_crystal_size_max 0.24
_exptl_crystal_size_mid 0.17
_exptl_crystal_size_min 0.05
_refine_diff_density_max 1.262
_refine_diff_density_min -1.098
_refine_diff_density_rms 0.165
_refine_ls_extinction_method none
_refine_ls_goodness_of_fit_ref 0.992
_refine_ls_hydrogen_treatment constr
_refine_ls_matrix_type full
_refine_ls_number_parameters 330
_refine_ls_number_reflns 5086
_refine_ls_number_restraints 0
_refine_ls_restrained_S_all 0.992
_refine_ls_R_factor_all 0.0686
_refine_ls_R_factor_gt 0.0561
_refine_ls_shift/su_max 0.001
_refine_ls_shift/su_mean 0.000
_refine_ls_structure_factor_coef Fsqd
_refine_ls_weighting_details 'calc w=1/[\s^2^(Fo^2^)+(0.0682P)^2^+0.0000P] where P=(Fo^2^+2Fc^2^)/3'
_refine_ls_weighting_scheme calc
_refine_ls_wR_factor_gt 0.1283
_refine_ls_wR_factor_ref 0.1340
_reflns_number_gt 4160
_reflns_number_total 5086
_reflns_threshold_expression >2sigma(I)
_cod_data_source_file c0dt00280a.txt
_cod_data_source_block 09105
_cod_depositor_comments
;
The following automatic conversions were performed:

'_symmetry_cell_setting' value 'Triclinic' changed to 'triclinic'
according to /home/saulius/struct/CIF-dictionaries/cif_core.dic
dictionary named 'cif_core.dic' version 2.4.2 from 2011-04-26.

Automatic conversion script
Id: cif_fix_values 1891 2012-01-12 08:04:46Z andrius 
;
_cod_original_sg_symbol_H-M P-1
_cod_database_code 7026232

loop_
_symmetry_equiv_pos_as_xyz
'x, y, z'
'-x, -y, -z'

loop_
_atom_site_label
_atom_site_type_symbol
_atom_site_fract_x
_atom_site_fract_y
_atom_site_fract_z
_atom_site_U_iso_or_equiv
_atom_site_adp_type
_atom_site_occupancy
_atom_site_symmetry_multiplicity
_atom_site_calc_flag
_atom_site_refinement_flags
Ru1 Ru 0.91108(4) 0.53728(4) 0.72395(2) 0.01593(14) Uani 1 1 d .
Cl1 Cl 1.17203(14) 0.71642(12) 0.78736(7) 0.0255(3) Uani 1 1 d .
O1 O 0.8978(5) 0.9031(4) 0.7601(2) 0.0321(9) Uani 1 1 d .
O2 O 0.9883(4) 0.8529(3) 0.8928(2) 0.0242(7) Uani 1 1 d .
O3 O 0.6503(4) 0.8195(4) 0.8638(2) 0.0296(8) Uani 1 1 d .
O4 O 0.5494(4) 0.6167(4) 0.9245(2) 0.0285(8) Uani 1 1 d .
N1 N 0.9472(4) 0.4344(4) 0.8354(2) 0.0186(8) Uani 1 1 d .
N2 N 0.8336(5) 0.3640(4) 0.8752(2) 0.0214(9) Uani 1 1 d .
C1 C 0.8165(5) 0.6527(5) 0.7934(3) 0.0194(10) Uani 1 1 d .
C2 C 0.6866(6) 0.5923(5) 0.8230(3) 0.0217(10) Uani 1 1 d .
C3 C 0.5977(6) 0.4314(5) 0.8125(3) 0.0221(10) Uani 1 1 d .
C4 C 0.6677(5) 0.3248(5) 0.8361(3) 0.0195(10) Uani 1 1 d .
C5 C 1.0821(6) 0.4295(5) 0.8847(3) 0.0252(11) Uani 1 1 d .
H5 H 1.1829 0.4717 0.8737 0.030 Uiso 1 1 calc R
C6 C 1.0559(6) 0.3545(5) 0.9544(3) 0.0268(11) Uani 1 1 d .
H6 H 1.1331 0.3353 0.9984 0.032 Uiso 1 1 calc R
C7 C 0.8988(6) 0.3143(5) 0.9471(3) 0.0265(11) Uani 1 1 d .
H7 H 0.8440 0.2610 0.9853 0.032 Uiso 1 1 calc R
C8 C 0.5767(6) 0.1744(5) 0.8258(3) 0.0269(11) Uani 1 1 d .
H8 H 0.6271 0.1040 0.8422 0.032 Uiso 1 1 calc R
C9 C 0.4153(6) 0.1275(5) 0.7922(3) 0.0312(12) Uani 1 1 d .
H9 H 0.3537 0.0254 0.7862 0.037 Uiso 1 1 calc R
C10 C 0.3437(6) 0.2303(6) 0.7673(3) 0.0321(12) Uani 1 1 d .
H10 H 0.2323 0.1990 0.7430 0.039 Uiso 1 1 calc R
C11 C 0.4335(6) 0.3784(6) 0.7777(3) 0.0271(11) Uani 1 1 d .
H11 H 0.3817 0.4474 0.7604 0.033 Uiso 1 1 calc R
C12 C 0.9020(6) 0.8158(5) 0.8116(3) 0.0228(10) Uani 1 1 d .
C13 C 1.0879(7) 1.0059(6) 0.9144(4) 0.0440(16) Uani 1 1 d .
H13A H 1.1646 1.0296 0.8799 0.066 Uiso 1 1 calc R
H13B H 1.1446 1.0235 0.9752 0.066 Uiso 1 1 calc R
H13C H 1.0222 1.0688 0.9029 0.066 Uiso 1 1 calc R
C14 C 0.6277(6) 0.6900(5) 0.8704(3) 0.0233(10) Uani 1 1 d .
C15 C 0.4930(6) 0.7030(6) 0.9761(3) 0.0312(12) Uani 1 1 d .
H15A H 0.5830 0.7868 1.0098 0.047 Uiso 1 1 calc R
H15B H 0.4411 0.6405 1.0146 0.047 Uiso 1 1 calc R
H15C H 0.4170 0.7400 0.9386 0.047 Uiso 1 1 calc R
C16 C 0.7082(5) 0.3622(5) 0.6394(3) 0.0198(10) Uani 1 1 d .
H16 H 0.6223 0.2994 0.6636 0.024 Uiso 1 1 calc R
C17 C 0.8438(6) 0.3219(5) 0.6427(3) 0.0231(10) Uani 1 1 d .
C18 C 0.9732(6) 0.4207(5) 0.6215(3) 0.0224(10) Uani 1 1 d .
H18 H 1.0763 0.4023 0.6353 0.027 Uiso 1 1 calc R
C19 C 0.9711(6) 0.5632(5) 0.6003(3) 0.0220(10) Uani 1 1 d .
H19 H 1.0732 0.6405 0.5987 0.026 Uiso 1 1 calc R
C20 C 0.8384(5) 0.6059(5) 0.5959(3) 0.0193(10) Uani 1 1 d .
C21 C 0.7071(5) 0.5029(5) 0.6174(3) 0.0192(10) Uani 1 1 d .
H21 H 0.6194 0.5364 0.6259 0.023 Uiso 1 1 calc R
C22 C 0.8509(6) 0.1766(5) 0.6722(4) 0.0322(12) Uani 1 1 d .
H22A H 0.8062 0.0996 0.6232 0.048 Uiso 1 1 calc R
H22B H 0.7896 0.1494 0.7145 0.048 Uiso 1 1 calc R
H22C H 0.9615 0.1864 0.6982 0.048 Uiso 1 1 calc R
C23 C 0.8320(6) 0.7572(5) 0.5719(3) 0.0234(10) Uani 1 1 d .
H23 H 0.7780 0.7925 0.6104 0.028 Uiso 1 1 calc R
C24 C 0.9962(6) 0.8722(5) 0.5853(3) 0.0308(12) Uani 1 1 d .
H24A H 1.0489 0.8449 0.5450 0.046 Uiso 1 1 calc R
H24B H 1.0588 0.8765 0.6440 0.046 Uiso 1 1 calc R
H24C H 0.9866 0.9693 0.5758 0.046 Uiso 1 1 calc R
C25 C 0.7307(7) 0.7400(6) 0.4806(3) 0.0324(12) Uani 1 1 d .
H25A H 0.7206 0.8354 0.4668 0.049 Uiso 1 1 calc R
H25B H 0.6252 0.6670 0.4751 0.049 Uiso 1 1 calc R
H25C H 0.7811 0.7063 0.4410 0.049 Uiso 1 1 calc R
C26 C 0.4587(7) 0.8184(5) 0.6628(3) 0.0316(12) Uani 1 1 d .
H26A H 0.4019 0.8243 0.7067 0.038 Uiso 1 1 calc R
H26B H 0.5724 0.8420 0.6921 0.038 Uiso 1 1 calc R
Cl2 Cl 0.43753(19) 0.94691(17) 0.59076(11) 0.0507(4) Uani 1 1 d .
Cl3 Cl 0.38127(16) 0.63728(15) 0.60817(10) 0.0404(4) Uani 1 1 d .

loop_
_atom_site_aniso_label
_atom_site_aniso_U_11
_atom_site_aniso_U_22
_atom_site_aniso_U_33
_atom_site_aniso_U_23
_atom_site_aniso_U_13
_atom_site_aniso_U_12
Ru1 0.0168(2) 0.0175(2) 0.0122(2) 0.00096(14) 0.00327(15) 0.00450(15)
Cl1 0.0221(6) 0.0254(6) 0.0223(6) 0.0018(5) 0.0041(5) 0.0007(5)
O1 0.054(2) 0.0232(18) 0.0217(19) 0.0037(15) 0.0128(18) 0.0138(17)
O2 0.0301(19) 0.0171(16) 0.0178(17) -0.0025(13) 0.0045(15) -0.0003(14)
O3 0.035(2) 0.0258(19) 0.032(2) 0.0017(15) 0.0144(17) 0.0112(16)
O4 0.038(2) 0.0318(19) 0.0226(18) 0.0047(15) 0.0170(17) 0.0145(16)
N1 0.019(2) 0.0178(19) 0.016(2) 0.0010(15) 0.0019(16) 0.0038(16)
N2 0.029(2) 0.0179(19) 0.016(2) 0.0014(16) 0.0063(18) 0.0061(17)
C1 0.024(3) 0.026(2) 0.006(2) 0.0012(18) -0.0015(19) 0.009(2)
C2 0.027(3) 0.026(2) 0.013(2) 0.0014(19) 0.001(2) 0.012(2)
C3 0.025(3) 0.028(3) 0.014(2) 0.0019(19) 0.010(2) 0.006(2)
C4 0.021(2) 0.022(2) 0.013(2) -0.0006(18) 0.0068(19) 0.0023(19)
C5 0.028(3) 0.023(2) 0.019(3) -0.003(2) -0.001(2) 0.008(2)
C6 0.041(3) 0.024(3) 0.017(2) 0.005(2) 0.002(2) 0.016(2)
C7 0.045(3) 0.022(2) 0.015(2) 0.0042(19) 0.009(2) 0.014(2)
C8 0.038(3) 0.022(2) 0.019(3) 0.000(2) 0.012(2) 0.005(2)
C9 0.032(3) 0.024(3) 0.026(3) -0.008(2) 0.013(2) -0.009(2)
C10 0.022(3) 0.039(3) 0.027(3) -0.004(2) 0.011(2) -0.003(2)
C11 0.028(3) 0.034(3) 0.019(3) 0.002(2) 0.008(2) 0.009(2)
C12 0.029(3) 0.023(2) 0.021(3) 0.002(2) 0.014(2) 0.009(2)
C13 0.056(4) 0.026(3) 0.034(3) -0.010(2) 0.020(3) -0.012(3)
C14 0.022(3) 0.032(3) 0.016(2) 0.003(2) 0.003(2) 0.011(2)
C15 0.035(3) 0.041(3) 0.022(3) -0.005(2) 0.014(2) 0.015(3)
C16 0.019(2) 0.022(2) 0.014(2) -0.0035(18) 0.0028(19) 0.0021(19)
C17 0.029(3) 0.026(3) 0.012(2) -0.0036(19) 0.003(2) 0.009(2)
C18 0.024(3) 0.029(3) 0.016(2) -0.0017(19) 0.004(2) 0.012(2)
C19 0.022(2) 0.032(3) 0.012(2) -0.0002(19) 0.008(2) 0.006(2)
C20 0.025(3) 0.024(2) 0.007(2) -0.0004(18) 0.0002(19) 0.009(2)
C21 0.022(2) 0.025(2) 0.011(2) -0.0008(18) 0.0024(19) 0.009(2)
C22 0.034(3) 0.020(3) 0.040(3) 0.002(2) 0.007(3) 0.009(2)
C23 0.032(3) 0.024(2) 0.013(2) 0.0024(19) 0.006(2) 0.008(2)
C24 0.036(3) 0.028(3) 0.027(3) 0.009(2) 0.012(2) 0.007(2)
C25 0.045(3) 0.029(3) 0.023(3) 0.006(2) 0.002(3) 0.018(3)
C26 0.035(3) 0.035(3) 0.023(3) 0.002(2) 0.010(2) 0.009(2)
Cl2 0.0513(10) 0.0420(8) 0.0527(10) 0.0187(7) 0.0074(8) 0.0115(7)
Cl3 0.0320(7) 0.0355(7) 0.0569(10) -0.0021(7) 0.0156(7) 0.0135(6)

loop_
_atom_type_symbol
_atom_type_description
_atom_type_scat_dispersion_real
_atom_type_scat_dispersion_imag
_atom_type_scat_source
C C 0.0033 0.0016 'International Tables Vol C Tables 4.2.6.8 and 6.1.1.4'
H H 0.0000 0.0000 'International Tables Vol C Tables 4.2.6.8 and 6.1.1.4'
N N 0.0061 0.0033 'International Tables Vol C Tables 4.2.6.8 and 6.1.1.4'
O O 0.0106 0.0060 'International Tables Vol C Tables 4.2.6.8 and 6.1.1.4'
Cl Cl 0.1484 0.1585 'International Tables Vol C Tables 4.2.6.8 and 6.1.1.4'
Ru Ru -1.2594 0.8363 'International Tables Vol C Tables 4.2.6.8 and 6.1.1.4'

loop_
_geom_angle_atom_site_label_1
_geom_angle_atom_site_label_2
_geom_angle_atom_site_label_3
_geom_angle
C1 Ru1 N1 83.35(16)
C1 Ru1 C21 88.23(18)
N1 Ru1 C21 132.90(16)
C1 Ru1 C16 106.02(18)
N1 Ru1 C16 101.11(16)
C21 Ru1 C16 37.89(17)
C1 Ru1 C19 132.78(17)
N1 Ru1 C19 142.95(16)
C21 Ru1 C19 66.88(18)
C16 Ru1 C19 78.87(18)
C1 Ru1 C20 99.94(17)
N1 Ru1 C20 169.35(15)
C21 Ru1 C20 37.89(17)
C16 Ru1 C20 68.26(17)
C19 Ru1 C20 36.99(17)
C1 Ru1 C17 140.81(18)
N1 Ru1 C17 90.81(16)
C21 Ru1 C17 67.79(17)
C16 Ru1 C17 37.26(17)
C19 Ru1 C17 66.58(18)
C20 Ru1 C17 80.22(17)
C1 Ru1 C18 166.41(17)
N1 Ru1 C18 108.44(16)
C21 Ru1 C18 78.80(18)
C16 Ru1 C18 65.80(17)
C19 Ru1 C18 37.32(17)
C20 Ru1 C18 67.26(17)
C17 Ru1 C18 35.94(17)
C1 Ru1 Cl1 89.37(14)
N1 Ru1 Cl1 85.94(11)
C21 Ru1 Cl1 140.38(13)
C16 Ru1 Cl1 163.62(12)
C19 Ru1 Cl1 86.60(13)
C20 Ru1 Cl1 104.15(13)
C17 Ru1 Cl1 128.97(13)
C18 Ru1 Cl1 98.00(13)
C12 O2 C13 115.1(4)
C14 O4 C15 115.9(4)
C5 N1 N2 105.3(4)
C5 N1 Ru1 128.7(3)
N2 N1 Ru1 125.9(3)
C7 N2 N1 110.4(4)
C7 N2 C4 125.5(4)
N1 N2 C4 123.0(4)
C2 C1 C12 118.9(4)
C2 C1 Ru1 125.6(3)
C12 C1 Ru1 115.5(3)
C1 C2 C3 123.5(4)
C1 C2 C14 120.0(4)
C3 C2 C14 116.5(4)
C11 C3 C4 116.1(4)
C11 C3 C2 119.9(4)
C4 C3 C2 124.0(4)
C3 C4 C8 121.2(5)
C3 C4 N2 122.0(4)
C8 C4 N2 116.7(4)
N1 C5 C6 110.8(5)
N1 C5 H5 124.6
C6 C5 H5 124.6
C7 C6 C5 106.2(5)
C7 C6 H6 126.9
C5 C6 H6 126.9
C6 C7 N2 107.3(4)
C6 C7 H7 126.4
N2 C7 H7 126.4
C9 C8 C4 120.6(5)
C9 C8 H8 119.7
C4 C8 H8 119.7
C8 C9 C10 119.2(5)
C8 C9 H9 120.4
C10 C9 H9 120.4
C11 C10 C9 120.0(5)
C11 C10 H10 120.0
C9 C10 H10 120.0
C10 C11 C3 122.8(5)
C10 C11 H11 118.6
C3 C11 H11 118.6
O1 C12 O2 123.9(4)
O1 C12 C1 125.2(5)
O2 C12 C1 110.9(4)
O2 C13 H13A 109.5
O2 C13 H13B 109.5
H13A C13 H13B 109.5
O2 C13 H13C 109.5
H13A C13 H13C 109.5
H13B C13 H13C 109.5
O3 C14 O4 122.9(4)
O3 C14 C2 125.5(4)
O4 C14 C2 111.5(4)
O4 C15 H15A 109.5
O4 C15 H15B 109.5
H15A C15 H15B 109.5
O4 C15 H15C 109.5
H15A C15 H15C 109.5
H15B C15 H15C 109.5
C21 C16 C17 120.2(4)
C21 C16 Ru1 69.6(3)
C17 C16 Ru1 73.2(3)
C21 C16 H16 119.4
C17 C16 H16 119.4
Ru1 C16 H16 119.4
C18 C17 C16 119.2(4)
C18 C17 C22 120.1(4)
C16 C17 C22 120.7(4)
C18 C17 Ru1 72.8(3)
C16 C17 Ru1 69.6(3)
C22 C17 Ru1 127.4(3)
C17 C18 C19 120.0(4)
C17 C18 Ru1 71.3(3)
C19 C18 Ru1 69.3(2)
C17 C18 H18 119.1
C19 C18 H18 119.1
Ru1 C18 H18 119.1
C20 C19 C18 122.2(4)
C20 C19 Ru1 71.9(2)
C18 C19 Ru1 73.4(3)
C20 C19 H19 118.5
C18 C19 H19 118.5
Ru1 C19 H19 118.5
C19 C20 C21 116.8(4)
C19 C20 C23 123.2(4)
C21 C20 C23 119.9(4)
C19 C20 Ru1 71.1(3)
C21 C20 Ru1 68.9(2)
C23 C20 Ru1 129.2(3)
C16 C21 C20 121.6(4)
C16 C21 Ru1 72.5(3)
C20 C21 Ru1 73.3(3)
C16 C21 H21 118.9
C20 C21 H21 118.9
Ru1 C21 H21 118.9
C17 C22 H22A 109.5
C17 C22 H22B 109.5
H22A C22 H22B 109.5
C17 C22 H22C 109.5
H22A C22 H22C 109.5
H22B C22 H22C 109.5
C24 C23 C25 112.1(4)
C24 C23 C20 112.3(4)
C25 C23 C20 109.7(4)
C24 C23 H23 107.5
C25 C23 H23 107.5
C20 C23 H23 107.5
C23 C24 H24A 109.5
C23 C24 H24B 109.5
H24A C24 H24B 109.5
C23 C24 H24C 109.5
H24A C24 H24C 109.5
H24B C24 H24C 109.5
C23 C25 H25A 109.5
C23 C25 H25B 109.5
H25A C25 H25B 109.5
C23 C25 H25C 109.5
H25A C25 H25C 109.5
H25B C25 H25C 109.5
Cl2 C26 Cl3 110.3(3)
Cl2 C26 H26A 109.6
Cl3 C26 H26A 109.6
Cl2 C26 H26B 109.6
Cl3 C26 H26B 109.6
H26A C26 H26B 108.1

loop_
_geom_bond_atom_site_label_1
_geom_bond_atom_site_label_2
_geom_bond_distance
Ru1 C1 2.070(4)
Ru1 N1 2.097(4)
Ru1 C21 2.156(5)
Ru1 C16 2.193(5)
Ru1 C19 2.204(4)
Ru1 C20 2.214(4)
Ru1 C17 2.240(5)
Ru1 C18 2.259(4)
Ru1 Cl1 2.4183(17)
O1 C12 1.205(5)
O2 C12 1.335(6)
O2 C13 1.438(6)
O3 C14 1.207(6)
O4 C14 1.341(6)
O4 C15 1.451(5)
N1 C5 1.326(6)
N1 N2 1.365(5)
N2 C7 1.355(6)
N2 C4 1.428(6)
C1 C2 1.360(7)
C1 C12 1.492(6)
C2 C3 1.480(6)
C2 C14 1.502(6)
C3 C11 1.397(7)
C3 C4 1.397(7)
C4 C8 1.399(6)
C5 C6 1.387(6)
C5 H5 0.9500
C6 C7 1.350(7)
C6 H6 0.9500
C7 H7 0.9500
C8 C9 1.372(7)
C8 H8 0.9500
C9 C10 1.379(8)
C9 H9 0.9500
C10 C11 1.377(7)
C10 H10 0.9500
C11 H11 0.9500
C13 H13A 0.9800
C13 H13B 0.9800
C13 H13C 0.9800
C15 H15A 0.9800
C15 H15B 0.9800
C15 H15C 0.9800
C16 C21 1.413(6)
C16 C17 1.417(7)
C16 H16 1.0000
C17 C18 1.388(7)
C17 C22 1.508(7)
C18 C19 1.429(6)
C18 H18 1.0000
C19 C20 1.402(6)
C19 H19 1.0000
C20 C21 1.420(6)
C20 C23 1.534(6)
C21 H21 1.0000
C22 H22A 0.9800
C22 H22B 0.9800
C22 H22C 0.9800
C23 C24 1.520(7)
C23 C25 1.523(7)
C23 H23 1.0000
C24 H24A 0.9800
C24 H24B 0.9800
C24 H24C 0.9800
C25 H25A 0.9800
C25 H25B 0.9800
C25 H25C 0.9800
C26 Cl2 1.752(5)
C26 Cl3 1.767(5)
C26 H26A 0.9900
C26 H26B 0.9900

loop_
_geom_torsion_atom_site_label_1
_geom_torsion_atom_site_label_2
_geom_torsion_atom_site_label_3
_geom_torsion_atom_site_label_4
_geom_torsion
C1 Ru1 N1 C5 -121.0(4)
C21 Ru1 N1 C5 157.6(4)
C16 Ru1 N1 C5 133.9(4)
C19 Ru1 N1 C5 47.7(5)
C20 Ru1 N1 C5 130.3(8)
C17 Ru1 N1 C5 97.8(4)
C18 Ru1 N1 C5 65.9(4)
Cl1 Ru1 N1 C5 -31.2(4)
C1 Ru1 N1 N2 55.0(3)
C21 Ru1 N1 N2 -26.3(4)
C16 Ru1 N1 N2 -50.1(4)
C19 Ru1 N1 N2 -136.3(3)
C20 Ru1 N1 N2 -53.7(9)
C17 Ru1 N1 N2 -86.1(3)
C18 Ru1 N1 N2 -118.0(3)
Cl1 Ru1 N1 N2 144.9(3)
C5 N1 N2 C7 -1.2(5)
Ru1 N1 N2 C7 -178.0(3)
C5 N1 N2 C4 -169.9(4)
Ru1 N1 N2 C4 13.3(6)
N1 Ru1 C1 C2 -62.7(4)
C21 Ru1 C1 C2 70.9(4)
C16 Ru1 C1 C2 37.0(4)
C19 Ru1 C1 C2 126.6(4)
C20 Ru1 C1 C2 107.1(4)
C17 Ru1 C1 C2 20.4(5)
C18 Ru1 C1 C2 88.1(8)
Cl1 Ru1 C1 C2 -148.7(4)
N1 Ru1 C1 C12 116.9(3)
C21 Ru1 C1 C12 -109.5(3)
C16 Ru1 C1 C12 -143.4(3)
C19 Ru1 C1 C12 -53.9(4)
C20 Ru1 C1 C12 -73.3(4)
C17 Ru1 C1 C12 -160.0(3)
C18 Ru1 C1 C12 -92.3(8)
Cl1 Ru1 C1 C12 30.9(3)
C12 C1 C2 C3 -176.8(4)
Ru1 C1 C2 C3 2.7(7)
C12 C1 C2 C14 2.3(6)
Ru1 C1 C2 C14 -178.1(3)
C1 C2 C3 C11 -128.1(5)
C14 C2 C3 C11 52.7(6)
C1 C2 C3 C4 52.5(7)
C14 C2 C3 C4 -126.7(5)
C11 C3 C4 C8 -0.5(6)
C2 C3 C4 C8 178.9(4)
C11 C3 C4 N2 -177.8(4)
C2 C3 C4 N2 1.6(7)
C7 N2 C4 C3 130.7(5)
N1 N2 C4 C3 -62.3(6)
C7 N2 C4 C8 -46.7(6)
N1 N2 C4 C8 120.3(5)
N2 N1 C5 C6 1.2(5)
Ru1 N1 C5 C6 177.9(3)
N1 C5 C6 C7 -0.8(5)
C5 C6 C7 N2 0.0(5)
N1 N2 C7 C6 0.8(5)
C4 N2 C7 C6 169.1(4)
C3 C4 C8 C9 -0.2(7)
N2 C4 C8 C9 177.2(4)
C4 C8 C9 C10 1.0(7)
C8 C9 C10 C11 -1.1(7)
C9 C10 C11 C3 0.4(8)
C4 C3 C11 C10 0.5(7)
C2 C3 C11 C10 -179.0(4)
C13 O2 C12 O1 -4.4(7)
C13 O2 C12 C1 174.0(4)
C2 C1 C12 O1 -106.3(6)
Ru1 C1 C12 O1 74.1(6)
C2 C1 C12 O2 75.4(5)
Ru1 C1 C12 O2 -104.3(4)
C15 O4 C14 O3 -0.4(7)
C15 O4 C14 C2 177.6(4)
C1 C2 C14 O3 24.4(7)
C3 C2 C14 O3 -156.3(5)
C1 C2 C14 O4 -153.5(4)
C3 C2 C14 O4 25.8(6)
C1 Ru1 C16 C21 65.1(3)
N1 Ru1 C16 C21 151.3(3)
C19 Ru1 C16 C21 -66.5(3)
C20 Ru1 C16 C21 -29.4(3)
C17 Ru1 C16 C21 -132.3(4)
C18 Ru1 C16 C21 -103.3(3)
Cl1 Ru1 C16 C21 -94.4(5)
C1 Ru1 C16 C17 -162.6(3)
N1 Ru1 C16 C17 -76.4(3)
C21 Ru1 C16 C17 132.3(4)
C19 Ru1 C16 C17 65.8(3)
C20 Ru1 C16 C17 102.8(3)
C18 Ru1 C16 C17 28.9(3)
Cl1 Ru1 C16 C17 37.9(6)
C21 C16 C17 C18 -1.9(7)
Ru1 C16 C17 C18 -55.3(4)
C21 C16 C17 C22 175.5(4)
Ru1 C16 C17 C22 122.2(4)
C21 C16 C17 Ru1 53.4(4)
C1 Ru1 C17 C18 158.3(3)
N1 Ru1 C17 C18 -121.3(3)
C21 Ru1 C17 C18 101.9(3)
C16 Ru1 C17 C18 131.3(4)
C19 Ru1 C17 C18 28.5(3)
C20 Ru1 C17 C18 64.5(3)
Cl1 Ru1 C17 C18 -35.9(3)
C1 Ru1 C17 C16 27.0(4)
N1 Ru1 C17 C16 107.4(3)
C21 Ru1 C17 C16 -29.4(3)
C19 Ru1 C17 C16 -102.8(3)
C20 Ru1 C17 C16 -66.8(3)
C18 Ru1 C17 C16 -131.3(4)
Cl1 Ru1 C17 C16 -167.1(2)
C1 Ru1 C17 C22 -86.6(5)
N1 Ru1 C17 C22 -6.2(4)
C21 Ru1 C17 C22 -143.0(5)
C16 Ru1 C17 C22 -113.6(5)
C19 Ru1 C17 C22 143.6(5)
C20 Ru1 C17 C22 179.6(5)
C18 Ru1 C17 C22 115.1(6)
Cl1 Ru1 C17 C22 79.3(4)
C16 C17 C18 C19 2.6(7)
C22 C17 C18 C19 -174.9(4)
Ru1 C17 C18 C19 -51.1(4)
C16 C17 C18 Ru1 53.8(4)
C22 C17 C18 Ru1 -123.7(4)
C1 Ru1 C18 C17 -85.1(8)
N1 Ru1 C18 C17 64.3(3)
C21 Ru1 C18 C17 -67.5(3)
C16 Ru1 C18 C17 -29.9(3)
C19 Ru1 C18 C17 -133.8(4)
C20 Ru1 C18 C17 -105.3(3)
Cl1 Ru1 C18 C17 152.6(3)
C1 Ru1 C18 C19 48.8(8)
N1 Ru1 C18 C19 -161.9(3)
C21 Ru1 C18 C19 66.4(3)
C16 Ru1 C18 C19 103.9(3)
C20 Ru1 C18 C19 28.5(3)
C17 Ru1 C18 C19 133.8(4)
Cl1 Ru1 C18 C19 -73.5(3)
C17 C18 C19 C20 -3.2(7)
Ru1 C18 C19 C20 -55.2(4)
C17 C18 C19 Ru1 52.1(4)
C1 Ru1 C19 C20 -33.1(4)
N1 Ru1 C19 C20 162.3(3)
C21 Ru1 C19 C20 30.7(3)
C16 Ru1 C19 C20 68.5(3)
C17 Ru1 C19 C20 105.5(3)
C18 Ru1 C19 C20 133.0(4)
Cl1 Ru1 C19 C20 -119.1(3)
C1 Ru1 C19 C18 -166.1(3)
N1 Ru1 C19 C18 29.3(4)
C21 Ru1 C19 C18 -102.2(3)
C16 Ru1 C19 C18 -64.5(3)
C20 Ru1 C19 C18 -133.0(4)
C17 Ru1 C19 C18 -27.5(3)
Cl1 Ru1 C19 C18 107.9(3)
C18 C19 C20 C21 2.8(6)
Ru1 C19 C20 C21 -53.1(3)
C18 C19 C20 C23 -179.0(4)
Ru1 C19 C20 C23 125.1(4)
C18 C19 C20 Ru1 55.9(4)
C1 Ru1 C20 C19 156.0(3)
N1 Ru1 C20 C19 -96.8(8)
C21 Ru1 C20 C19 -130.0(4)
C16 Ru1 C20 C19 -100.6(3)
C17 Ru1 C20 C19 -63.8(3)
C18 Ru1 C20 C19 -28.7(3)
Cl1 Ru1 C20 C19 64.1(3)
C1 Ru1 C20 C21 -74.0(3)
N1 Ru1 C20 C21 33.2(9)
C16 Ru1 C20 C21 29.4(2)
C19 Ru1 C20 C21 130.0(4)
C17 Ru1 C20 C21 66.2(3)
C18 Ru1 C20 C21 101.3(3)
Cl1 Ru1 C20 C21 -165.8(2)
C1 Ru1 C20 C23 38.0(4)
N1 Ru1 C20 C23 145.3(7)
C21 Ru1 C20 C23 112.0(5)
C16 Ru1 C20 C23 141.4(5)
C19 Ru1 C20 C23 -117.9(5)
C17 Ru1 C20 C23 178.2(4)
C18 Ru1 C20 C23 -146.7(5)
Cl1 Ru1 C20 C23 -53.8(4)
C17 C16 C21 C20 1.7(7)
Ru1 C16 C21 C20 56.7(4)
C17 C16 C21 Ru1 -55.0(4)
C19 C20 C21 C16 -2.0(6)
C23 C20 C21 C16 179.6(4)
Ru1 C20 C21 C16 -56.3(4)
C19 C20 C21 Ru1 54.3(4)
C23 C20 C21 Ru1 -124.1(4)
C1 Ru1 C21 C16 -119.3(3)
N1 Ru1 C21 C16 -40.1(3)
C19 Ru1 C21 C16 101.9(3)
C20 Ru1 C21 C16 132.0(4)
C17 Ru1 C21 C16 28.9(3)
C18 Ru1 C21 C16 64.8(3)
Cl1 Ru1 C21 C16 153.8(2)
C1 Ru1 C21 C20 108.7(3)
N1 Ru1 C21 C20 -172.1(2)
C16 Ru1 C21 C20 -132.0(4)
C19 Ru1 C21 C20 -30.1(2)
C17 Ru1 C21 C20 -103.1(3)
C18 Ru1 C21 C20 -67.2(3)
Cl1 Ru1 C21 C20 21.8(3)
C19 C20 C23 C24 -21.0(6)
C21 C20 C23 C24 157.2(4)
Ru1 C20 C23 C24 71.1(5)
C19 C20 C23 C25 104.4(5)
C21 C20 C23 C25 -77.4(5)
Ru1 C20 C23 C25 -163.5(4)
